data_8102232
loop_
_publ_author_name
'Martin K\"ockerling'
'Gerald Henkel'

_publ_section_title
;
 Crystal structure of bis(tetraphenylphosphonium)
 tetrakis(ethane-1,2-dithiolato)trinickelate(II) ethane-1,2-dithiole
 solvate, [(C6H5)4P]2[Ni3(SCH2CH2S)4)] &#x00B7; 2HSC2H4SH
;
_journal_issue 1
_journal_name_full 'Zeitschrift f\"ur Kristallographie - New Crystal Structures'
_journal_page_first 102
_journal_volume 223
_journal_year 2008
_chemical_formula_structural '[(C6H5)4P]2[Ni3(SCH2CH2S)4)] &#x00B7; 2HSC2H4SH'
_chemical_formula_sum 'C60 H68 Ni3 P2 S12'
_chemical_formula_weight 1411.99
_chemical_name_systematic
;
bis(tetraphenylphosphonium) tetrakis(ethane-1,2-dithiolato)trinickelate(II)
ethane-1,2-dithiole solvate
;
_space_group_IT_number 2
_symmetry_cell_setting triclinic
_symmetry_space_group_name_Hall '-P 1'
_symmetry_space_group_name_H-M 'P -1'
_atom_sites_solution_hydrogens geom
_atom_sites_solution_primary direct
_atom_sites_solution_secondary difmap
_cell_angle_alpha 113.27(2)
_cell_angle_beta 102.75(2)
_cell_angle_gamma 104.52(2)
_cell_formula_units_Z 1
_cell_length_a 9.671(3)
_cell_length_b 14.086(4)
_cell_length_c 14.091(4)
_cell_measurement_reflns_used 25
_cell_measurement_temperature 293(2)
_cell_measurement_theta_max 32.0
_cell_measurement_theta_min 4.0
_cell_volume 1592.9(9)
_computing_cell_refinement 'Siemens XSCANS'
_computing_data_collection 'Siemens XSCANS'
_computing_data_reduction 'Siemens XSCANS'
_computing_molecular_graphics 'Siemens SHELXTL'
_computing_publication_material 'Siemens SHELXTL'
_computing_structure_refinement 'SHELXL-97 (Sheldrick, 1997)'
_computing_structure_solution 'SHELXS-97 (Sheldrick, 1990)'
_diffrn_ambient_temperature 293(2)
_diffrn_measured_fraction_theta_full 0.970
_diffrn_measured_fraction_theta_max 0.970
_diffrn_measurement_device_type 'Siemens P4'
_diffrn_measurement_method omega
_diffrn_radiation_monochromator graphite
_diffrn_radiation_source 'fine-focus sealed tube'
_diffrn_radiation_type MoK\a
_diffrn_radiation_wavelength 0.71073
_diffrn_reflns_av_R_equivalents 0.0214
_diffrn_reflns_av_sigmaI/netI 0.0278
_diffrn_reflns_limit_h_max 11
_diffrn_reflns_limit_h_min -5
_diffrn_reflns_limit_k_max 17
_diffrn_reflns_limit_k_min -18
_diffrn_reflns_limit_l_max 17
_diffrn_reflns_limit_l_min -18
_diffrn_reflns_number 7193
_diffrn_reflns_theta_full 27.06
_diffrn_reflns_theta_max 27.06
_diffrn_reflns_theta_min 2.33
_diffrn_standards_decay_% 0.0
_diffrn_standards_interval_count 99
_diffrn_standards_number 1
_exptl_absorpt_coefficient_mu 1.359
_exptl_absorpt_correction_type none
_exptl_crystal_colour dark-red
_exptl_crystal_density_diffrn 1.472
_exptl_crystal_density_method 'not measured'
_exptl_crystal_description irregular
_exptl_crystal_F_000 734
_exptl_crystal_size_max 0.45
_exptl_crystal_size_mid 0.42
_exptl_crystal_size_min 0.35
_refine_diff_density_max 1.150
_refine_diff_density_min -1.243
_refine_diff_density_rms 0.122
_refine_ls_extinction_method none
_refine_ls_goodness_of_fit_ref 1.030
_refine_ls_hydrogen_treatment constr
_refine_ls_matrix_type full
_refine_ls_number_parameters 357
_refine_ls_number_reflns 6779
_refine_ls_number_restraints 0
_refine_ls_restrained_S_all 1.030
_refine_ls_R_factor_all 0.0518
_refine_ls_R_factor_gt 0.0441
_refine_ls_shift/su_max 0.000
_refine_ls_shift/su_mean 0.000
_refine_ls_structure_factor_coef Fsqd
_refine_ls_weighting_details 'calc w=1/[\s^2^(Fo^2^)+(0.0931P)^2^+0.4901P] where P=(Fo^2^+2Fc^2^)/3'
_refine_ls_weighting_scheme calc
_refine_ls_wR_factor_gt 0.1185
_refine_ls_wR_factor_ref 0.1253
_reflns_number_gt 5868
_reflns_number_total 6779
_reflns_threshold_expression >2sigma(I)
_cod_data_source_file 1267-2174.cff
_cod_data_source_block Ni3edt4_2(H2edt)
_cod_depositor_comments
;
The following automatic conversions were performed:
'_geom_bond_publ_flag' value 'Y' changed to 'y' according to
'/home/saulius/struct/CIF-dictionaries/cif_core.dic' dictionary named
'cif_core.dic' version 2.4.1 from 2010-06-29 (7
times).

'_geom_bond_publ_flag' value 'N' changed to 'n' according to
'/home/saulius/struct/CIF-dictionaries/cif_core.dic' dictionary named
'cif_core.dic' version 2.4.1 from 2010-06-29 (40
times).

'_geom_angle_publ_flag' value 'Y' changed to 'y' according to
'/home/saulius/struct/CIF-dictionaries/cif_core.dic' dictionary named
'cif_core.dic' version 2.4.1 from 2010-06-29 (13
times).

'_geom_angle_publ_flag' value 'N' changed to 'n' according to
'/home/saulius/struct/CIF-dictionaries/cif_core.dic' dictionary named
'cif_core.dic' version 2.4.1 from 2010-06-29 (64 times).

Automatic conversion script
Id: cif_fix_enum 1555 2011-01-17 13:19:09Z saulius 
;
_cod_original_cell_volume 1592.9(8)
_cod_original_sg_symbol_Hall -P1
_cod_original_sg_symbol_H-M P-1
_cod_database_code 8102232

loop_
_symmetry_equiv_pos_as_xyz
'x, y, z'
'-x, -y, -z'

loop_
_atom_site_label
_atom_site_type_symbol
_atom_site_fract_x
_atom_site_fract_y
_atom_site_fract_z
_atom_site_U_iso_or_equiv
_atom_site_adp_type
_atom_site_occupancy
_atom_site_symmetry_multiplicity
_atom_site_Wyckoff_symbol
_atom_site_calc_flag
_atom_site_refinement_flags
_atom_site_disorder_assembly
_atom_site_disorder_group
Ni1 Ni 0.5000 0.0000 0.5000 0.01368(12) Uani 1 1 f d S . .
Ni2 Ni 0.43974(3) 0.07223(3) 0.33758(2) 0.01379(11) Uani 1 2 i d . . .
S1 S 0.37102(7) 0.10412(5) 0.48096(5) 0.01575(14) Uani 1 2 i d . . .
S2 S 0.20851(8) 0.02343(6) 0.22703(5) 0.02102(16) Uani 1 2 i d . . .
S3 S 0.65522(7) 0.09689(5) 0.44925(5) 0.01636(15) Uani 1 2 i d . . .
S4 S 0.52087(7) 0.03675(6) 0.19969(5) 0.01975(15) Uani 1 2 i d . . .
C1 C 0.1646(3) 0.0218(2) 0.4122(2) 0.0201(5) Uani 1 2 i d . . .
H1A H 0.1455 -0.0573 0.3795 0.024 Uiso 1 2 i calc R . .
H1B H 0.1135 0.0392 0.4651 0.024 Uiso 1 2 i calc R . .
C2 C 0.1061(3) 0.0516(2) 0.3232(2) 0.0222(6) Uani 1 2 i d . . .
H2A H 0.1209 0.1300 0.3570 0.027 Uiso 1 2 i calc R . .
H2B H -0.0026 0.0081 0.2833 0.027 Uiso 1 2 i calc R . .
C3 C 0.7248(3) 0.0108(3) 0.3498(2) 0.0228(6) Uani 1 2 i d . . .
H3A H 0.8297 0.0223 0.3863 0.027 Uiso 1 2 i calc R . .
H3B H 0.6619 -0.0676 0.3174 0.027 Uiso 1 2 i calc R . .
C4 C 0.7151(3) 0.0469(2) 0.2612(2) 0.0210(5) Uani 1 2 i d . . .
H4A H 0.7443 0.0000 0.2039 0.025 Uiso 1 2 i calc R . .
H4B H 0.7860 0.1233 0.2934 0.025 Uiso 1 2 i calc R . .
S5 S 0.90973(9) 0.38097(6) 0.50303(6) 0.02909(18) Uani 1 2 i d . . .
S6 S 0.43461(10) 0.35710(7) 0.36742(7) 0.0344(2) Uani 1 2 i d . . .
C29 C 0.7319(3) 0.3624(3) 0.4077(2) 0.0277(6) Uani 1 2 i d . . .
H29A H 0.7527 0.4169 0.3818 0.033 Uiso 1 2 i calc R . .
H29B H 0.6913 0.2888 0.3440 0.033 Uiso 1 2 i calc R . .
C30 C 0.6132(4) 0.3752(3) 0.4610(2) 0.0289(6) Uani 1 2 i d . . .
H30A H 0.6542 0.4489 0.5248 0.035 Uiso 1 2 i calc R . .
H30B H 0.5928 0.3208 0.4870 0.035 Uiso 1 2 i calc R . .
HS5 H 0.868(5) 0.298(3) 0.509(3) 0.050(12) Uiso 1 2 i d . . .
HS6 H 0.400(6) 0.261(4) 0.326(4) 0.071(15) Uiso 1 2 i d . . .
P P 0.31440(7) 0.63806(5) 0.94011(5) 0.01590(15) Uani 1 2 i d . . .
C5 C 0.1930(3) 0.6970(2) 0.8875(2) 0.0179(5) Uani 1 2 i d . . .
C6 C 0.0686(3) 0.6300(2) 0.7869(2) 0.0211(5) Uani 1 2 i d . . .
H6A H 0.0513 0.5552 0.7449 0.025 Uiso 1 2 i calc R . .
C7 C -0.0282(3) 0.6762(3) 0.7505(2) 0.0262(6) Uani 1 2 i d . . .
H7A H -0.1103 0.6322 0.6835 0.031 Uiso 1 2 i calc R . .
C8 C -0.0035(4) 0.7871(3) 0.8131(3) 0.0263(6) Uani 1 2 i d . . .
H8A H -0.0713 0.8168 0.7897 0.032 Uiso 1 2 i calc R . .
C9 C 0.1218(4) 0.8541(3) 0.9103(3) 0.0300(7) Uani 1 2 i d . . .
H9A H 0.1397 0.9294 0.9506 0.036 Uiso 1 2 i calc R . .
C10 C 0.2214(4) 0.8102(2) 0.9484(2) 0.0276(6) Uani 1 2 i d . . .
H10A H 0.3059 0.8557 1.0137 0.033 Uiso 1 2 i calc R . .
C11 C 0.2733(3) 0.5015(2) 0.8313(2) 0.0194(5) Uani 1 2 i d . . .
C12 C 0.1341(3) 0.4143(2) 0.7973(2) 0.0236(6) Uani 1 2 i d . . .
H12A H 0.0679 0.4250 0.8358 0.028 Uiso 1 2 i calc R . .
C13 C 0.0957(4) 0.3120(3) 0.7059(3) 0.0349(7) Uani 1 2 i d . . .
H13A H 0.0024 0.2546 0.6817 0.042 Uiso 1 2 i calc R . .
C14 C 0.1964(4) 0.2957(3) 0.6508(3) 0.0406(8) Uani 1 2 i d . . .
H14A H 0.1717 0.2263 0.5912 0.049 Uiso 1 2 i calc R . .
C15 C 0.3330(4) 0.3808(3) 0.6831(3) 0.0421(9) Uani 1 2 i d . . .
H15A H 0.3987 0.3692 0.6443 0.050 Uiso 1 2 i calc R . .
C16 C 0.3726(4) 0.4850(2) 0.7747(2) 0.0281(6) Uani 1 2 i d . . .
H16A H 0.4650 0.5426 0.7973 0.034 Uiso 1 2 i calc R . .
C17 C 0.5111(3) 0.7222(2) 0.9815(2) 0.0173(5) Uani 1 2 i d . . .
C18 C 0.6226(3) 0.7214(2) 1.0637(2) 0.0236(6) Uani 1 2 i d . . .
H18A H 0.5940 0.6839 1.1020 0.028 Uiso 1 2 i calc R . .
C19 C 0.7762(3) 0.7774(2) 1.0870(3) 0.0277(6) Uani 1 2 i d . . .
H19A H 0.8512 0.7784 1.1420 0.033 Uiso 1 2 i calc R . .
C20 C 0.8178(3) 0.8319(2) 1.0281(3) 0.0279(6) Uani 1 2 i d . . .
H20A H 0.9208 0.8681 1.0432 0.034 Uiso 1 2 i calc R . .
C21 C 0.7078(4) 0.8328(3) 0.9476(2) 0.0286(6) Uani 1 2 i d . . .
H21A H 0.7367 0.8698 0.9089 0.034 Uiso 1 2 i calc R . .
C22 C 0.5537(3) 0.7783(2) 0.9245(2) 0.0240(6) Uani 1 2 i d . . .
H22A H 0.4793 0.7794 0.8709 0.029 Uiso 1 2 i calc R . .
C23 C 0.2845(3) 0.6295(2) 1.0588(2) 0.0209(5) Uani 1 2 i d . . .
C24 C 0.2909(4) 0.7257(3) 1.1456(2) 0.0309(7) Uani 1 2 i d . . .
H24A H 0.3040 0.7906 1.1397 0.037 Uiso 1 2 i calc R . .
C25 C 0.2775(4) 0.7234(3) 1.2413(3) 0.0392(8) Uani 1 2 i d . . .
H25A H 0.2825 0.7872 1.2998 0.047 Uiso 1 2 i calc R . .
C26 C 0.2569(4) 0.6262(4) 1.2494(3) 0.0410(9) Uani 1 2 i d . . .
H26A H 0.2468 0.6249 1.3130 0.049 Uiso 1 2 i calc R . .
C27 C 0.2511(4) 0.5319(3) 1.1642(3) 0.0393(8) Uani 1 2 i d . . .
H27A H 0.2373 0.4672 1.1705 0.047 Uiso 1 2 i calc R . .
C28 C 0.2657(4) 0.5324(3) 1.0680(3) 0.0288(6) Uani 1 2 i d . . .
H28A H 0.2629 0.4687 1.0107 0.035 Uiso 1 2 i calc R . .

loop_
_atom_site_aniso_label
_atom_site_aniso_U_11
_atom_site_aniso_U_22
_atom_site_aniso_U_33
_atom_site_aniso_U_23
_atom_site_aniso_U_13
_atom_site_aniso_U_12
Ni1 0.0080(2) 0.0161(2) 0.0154(2) 0.00652(18) 0.00411(17) 0.00394(17)
Ni2 0.00888(18) 0.01532(17) 0.01498(17) 0.00573(13) 0.00368(13) 0.00420(13)
S1 0.0118(3) 0.0167(3) 0.0174(3) 0.0065(2) 0.0054(2) 0.0058(2)
S2 0.0124(3) 0.0313(4) 0.0183(3) 0.0104(3) 0.0044(2) 0.0100(3)
S3 0.0085(3) 0.0205(3) 0.0174(3) 0.0083(2) 0.0041(2) 0.0030(2)
S4 0.0140(3) 0.0267(3) 0.0166(3) 0.0085(3) 0.0052(2) 0.0078(3)
C1 0.0101(12) 0.0240(13) 0.0272(13) 0.0117(11) 0.0077(10) 0.0081(10)
C2 0.0132(13) 0.0310(15) 0.0245(13) 0.0136(12) 0.0065(11) 0.0112(11)
C3 0.0171(14) 0.0360(15) 0.0261(14) 0.0181(12) 0.0136(11) 0.0162(12)
C4 0.0130(13) 0.0325(15) 0.0208(13) 0.0131(12) 0.0090(10) 0.0105(11)
S5 0.0211(4) 0.0248(4) 0.0286(4) 0.0110(3) 0.0008(3) -0.0009(3)
S6 0.0270(4) 0.0271(4) 0.0390(4) 0.0098(3) 0.0055(3) 0.0102(3)
C29 0.0245(15) 0.0271(15) 0.0224(14) 0.0106(12) 0.0029(12) 0.0026(12)
C30 0.0282(16) 0.0253(15) 0.0228(14) 0.0054(12) 0.0049(12) 0.0082(12)
P 0.0120(3) 0.0156(3) 0.0156(3) 0.0049(3) 0.0033(2) 0.0040(2)
C5 0.0150(13) 0.0183(12) 0.0164(12) 0.0057(10) 0.0042(10) 0.0059(10)
C6 0.0174(13) 0.0191(13) 0.0200(13) 0.0055(11) 0.0039(11) 0.0053(11)
C7 0.0200(14) 0.0309(15) 0.0239(14) 0.0131(12) 0.0023(11) 0.0085(12)
C8 0.0248(15) 0.0350(16) 0.0332(15) 0.0234(14) 0.0139(12) 0.0181(13)
C9 0.0386(18) 0.0218(14) 0.0292(15) 0.0093(12) 0.0112(13) 0.0163(13)
C10 0.0272(16) 0.0186(13) 0.0218(13) 0.0015(11) -0.0009(12) 0.0073(12)
C11 0.0181(13) 0.0158(12) 0.0189(12) 0.0052(10) 0.0028(10) 0.0065(10)
C12 0.0194(14) 0.0183(13) 0.0280(14) 0.0086(11) 0.0058(11) 0.0056(11)
C13 0.0287(17) 0.0190(14) 0.0406(18) 0.0076(13) 0.0013(14) 0.0044(12)
C14 0.043(2) 0.0208(15) 0.0374(18) -0.0024(14) 0.0072(16) 0.0133(14)
C15 0.039(2) 0.0345(18) 0.0407(19) 0.0022(15) 0.0186(16) 0.0175(16)
C16 0.0229(15) 0.0237(14) 0.0287(15) 0.0045(12) 0.0095(12) 0.0078(12)
C17 0.0126(12) 0.0166(12) 0.0154(11) 0.0036(10) 0.0020(9) 0.0034(10)
C18 0.0182(14) 0.0229(14) 0.0278(14) 0.0131(12) 0.0044(11) 0.0064(11)
C19 0.0160(14) 0.0269(15) 0.0331(16) 0.0128(13) 0.0017(12) 0.0057(12)
C20 0.0149(14) 0.0227(14) 0.0318(15) 0.0051(12) 0.0060(12) 0.0003(11)
C21 0.0232(15) 0.0264(15) 0.0248(14) 0.0080(12) 0.0084(12) -0.0010(12)
C22 0.0202(14) 0.0229(14) 0.0201(13) 0.0076(11) 0.0028(11) 0.0029(11)
C23 0.0108(12) 0.0273(14) 0.0211(13) 0.0105(11) 0.0043(10) 0.0045(10)
C24 0.0292(16) 0.0280(15) 0.0224(14) 0.0048(12) 0.0097(12) 0.0025(13)
C25 0.0291(18) 0.050(2) 0.0207(15) 0.0060(14) 0.0088(13) 0.0047(15)
C26 0.0214(16) 0.079(3) 0.0286(16) 0.0315(18) 0.0112(13) 0.0173(17)
C27 0.0332(19) 0.060(2) 0.049(2) 0.0417(19) 0.0210(16) 0.0238(17)
C28 0.0273(16) 0.0366(17) 0.0339(16) 0.0221(14) 0.0154(13) 0.0169(13)

loop_
_atom_type_symbol
_atom_type_description
_atom_type_scat_dispersion_real
_atom_type_scat_dispersion_imag
_atom_type_scat_source
C C 0.0033 0.0016 'International Tables Vol C Tables 4.2.6.8 and 6.1.1.4'
H H 0.0000 0.0000 'International Tables Vol C Tables 4.2.6.8 and 6.1.1.4'
P P 0.1023 0.0942 'International Tables Vol C Tables 4.2.6.8 and 6.1.1.4'
S S 0.1246 0.1234 'International Tables Vol C Tables 4.2.6.8 and 6.1.1.4'
Ni Ni 0.3393 1.1124 'International Tables Vol C Tables 4.2.6.8 and 6.1.1.4'

loop_
_geom_angle_atom_site_label_1
_geom_angle_atom_site_label_2
_geom_angle_atom_site_label_3
_geom_angle
_geom_angle_site_symmetry_1
_geom_angle_site_symmetry_3
_geom_angle_publ_flag
S3 Ni1 S3 180.00 . 2_656 y
S3 Ni1 S1 82.34(3) . . y
S3 Ni1 S1 97.66(3) 2_656 . y
S3 Ni1 S1 97.66(3) . 2_656 y
S3 Ni1 S1 82.34(3) 2_656 2_656 y
S1 Ni1 S1 180.00 . 2_656 y
S3 Ni1 Ni2 131.35(3) . 2_656 n
S3 Ni1 Ni2 48.65(3) 2_656 2_656 n
S1 Ni1 Ni2 131.04(2) . 2_656 n
S1 Ni1 Ni2 48.96(2) 2_656 2_656 n
S3 Ni1 Ni2 48.65(3) . . n
S3 Ni1 Ni2 131.35(3) 2_656 . n
S1 Ni1 Ni2 48.96(2) . . n
S1 Ni1 Ni2 131.04(2) 2_656 . n
Ni2 Ni1 Ni2 180.0 2_656 . y
S3 Ni2 S4 92.49(4) . . y
S3 Ni2 S2 170.93(3) . . y
S4 Ni2 S2 90.65(4) . . y
S3 Ni2 S1 83.70(4) . . y
S4 Ni2 S1 175.84(3) . . y
S2 Ni2 S1 92.89(4) . . y
S3 Ni2 Ni1 49.68(2) . . n
S4 Ni2 Ni1 126.30(3) . . n
S2 Ni2 Ni1 122.18(3) . . n
S1 Ni2 Ni1 49.71(2) . . n
C1 S1 Ni2 100.43(10) . . n
C1 S1 Ni1 111.36(9) . . n
Ni2 S1 Ni1 81.33(3) . . n
C2 S2 Ni2 101.93(9) . . n
C3 S3 Ni2 100.25(10) . . n
C3 S3 Ni1 112.82(10) . . n
Ni2 S3 Ni1 81.68(3) . . n
C4 S4 Ni2 102.50(9) . . n
C2 C1 S1 107.09(19) . . n
C1 C2 S2 109.96(19) . . n
C4 C3 S3 106.63(19) . . n
C3 C4 S4 110.88(19) . . n
C30 C29 S5 112.2(2) . . n
C29 C30 S6 113.0(2) . . n
C17 P C5 110.27(13) . . n
C17 P C11 108.89(13) . . n
C5 P C11 108.10(13) . . n
C17 P C23 108.00(13) . . n
C5 P C23 111.31(13) . . n
C11 P C23 110.25(13) . . n
C10 C5 C6 119.9(3) . . n
C10 C5 P 119.5(2) . . n
C6 C5 P 120.6(2) . . n
C7 C6 C5 119.6(3) . . n
C8 C7 C6 120.4(3) . . n
C9 C8 C7 120.2(3) . . n
C8 C9 C10 120.7(3) . . n
C9 C10 C5 119.2(3) . . n
C16 C11 C12 120.1(3) . . n
C16 C11 P 119.8(2) . . n
C12 C11 P 119.9(2) . . n
C13 C12 C11 119.7(3) . . n
C14 C13 C12 119.8(3) . . n
C15 C14 C13 121.0(3) . . n
C14 C15 C16 119.8(3) . . n
C11 C16 C15 119.5(3) . . n
C22 C17 C18 120.5(3) . . n
C22 C17 P 119.8(2) . . n
C18 C17 P 119.4(2) . . n
C19 C18 C17 119.0(3) . . n
C18 C19 C20 120.0(3) . . n
C21 C20 C19 120.7(3) . . n
C20 C21 C22 119.8(3) . . n
C17 C22 C21 120.0(3) . . n
C28 C23 C24 120.3(3) . . n
C28 C23 P 121.5(2) . . n
C24 C23 P 118.0(2) . . n
C25 C24 C23 119.2(3) . . n
C26 C25 C24 120.2(3) . . n
C27 C26 C25 120.5(3) . . n
C26 C27 C28 120.4(3) . . n
C23 C28 C27 119.3(3) . . n

loop_
_geom_bond_atom_site_label_1
_geom_bond_atom_site_label_2
_geom_bond_distance
_geom_bond_site_symmetry_2
_geom_bond_publ_flag
Ni1 S1 2.2044(8) . y
Ni1 S3 2.2012(8) . y
Ni2 S1 2.1795(9) . y
Ni2 S2 2.1784(11) . y
Ni2 S3 2.1673(10) . y
Ni2 S4 2.1779(9) . y
Ni1 Ni2 2.8567(8) . y
Ni1 S1 2.2044(8) 2_656 n
Ni1 S3 2.2012(8) 2_656 n
Ni1 Ni2 2.8567(8) 2_656 n
S1 C1 1.834(3) . n
S2 C2 1.827(3) . n
S3 C3 1.835(3) . n
S4 C4 1.830(3) . n
C1 C2 1.514(4) . n
C3 C4 1.517(4) . n
S5 C29 1.819(3) . n
S6 C30 1.815(3) . n
C29 C30 1.513(4) . n
P C17 1.788(3) . n
P C5 1.791(3) . n
P C11 1.796(3) . n
P C23 1.803(3) . n
C5 C10 1.397(4) . n
C5 C6 1.403(4) . n
C6 C7 1.386(4) . n
C7 C8 1.381(4) . n
C8 C9 1.381(5) . n
C9 C10 1.389(4) . n
C11 C16 1.385(4) . n
C11 C12 1.404(4) . n
C12 C13 1.388(4) . n
C13 C14 1.381(5) . n
C14 C15 1.378(5) . n
C15 C16 1.404(4) . n
C17 C22 1.386(4) . n
C17 C18 1.404(4) . n
C18 C19 1.389(4) . n
C19 C20 1.392(4) . n
C20 C21 1.379(4) . n
C21 C22 1.389(4) . n
C23 C28 1.394(4) . n
C23 C24 1.397(4) . n
C24 C25 1.394(5) . n
C25 C26 1.387(6) . n
C26 C27 1.371(6) . n
C27 C28 1.395(5) . n
